data_2203801
loop_
_publ_author_name
'Wang, Yan-Qin'
'Bi, Wen-Hua'
'Li, Xing'
'Cao, Rong'

_publ_section_title
;
 (2,2'-Bipyridine-\k^2^<i>N</i>,<i>N</i>')dichlorocopper(II)
;
_journal_issue 6
_journal_name_full 'Acta Crystallographica Section E'
_journal_page_first m876
_journal_page_last m877
_journal_paper_doi 10.1107/S1600536804012565
_journal_volume 60
_journal_year 2004
_chemical_formula_iupac '[Cu Cl2 (C10 H8 N2)]'
_chemical_formula_moiety 'C10 H8 Cl2 Cu N2'
_chemical_formula_sum 'C10 H8 Cl2 Cu N2'
_chemical_formula_weight 290.63
_chemical_name_systematic
;
(2,2'-Bipyridine-\k^2^N,N')dichlorocopper(II)
;
_space_group_IT_number 15
_symmetry_cell_setting monoclinic
_symmetry_space_group_name_Hall '-C 2yc'
_symmetry_space_group_name_H-M 'C 1 2/c 1'
_atom_sites_solution_hydrogens geom
_atom_sites_solution_primary direct
_atom_sites_solution_secondary difmap
_audit_creation_method SHELXL97
_cell_angle_alpha 90.00
_cell_angle_beta 112.52(3)
_cell_angle_gamma 90.00
_cell_formula_units_Z 4
_cell_length_a 17.08(5)
_cell_length_b 8.95(2)
_cell_length_c 7.23(2)
_cell_measurement_reflns_used 1248
_cell_measurement_temperature 293(2)
_cell_measurement_theta_max 25.01
_cell_measurement_theta_min 3.62
_cell_volume 1021(5)
_computing_cell_refinement CrystalClear
_computing_data_collection 'CrystalClear (Molecular Structure Corporation & Rigaku, 2000)'
_computing_data_reduction CrystalClear
_computing_molecular_graphics SHELXL97
_computing_publication_material SHELXL97
_computing_structure_refinement 'SHELXL97 (Sheldrick, 1997)'
_computing_structure_solution 'SHELXS97 (Sheldrick, 1997)'
_diffrn_ambient_temperature 293(2)
_diffrn_detector_area_resol_mean 14.6306
_diffrn_measured_fraction_theta_full 0.996
_diffrn_measured_fraction_theta_max 0.996
_diffrn_measurement_device 'Rigaku Mercury70 (2x2 bin mode)'
_diffrn_measurement_method \w
_diffrn_radiation_monochromator graphite
_diffrn_radiation_source 'fine-focus sealed tube'
_diffrn_radiation_type MoK\a
_diffrn_radiation_wavelength 0.71073
_diffrn_reflns_av_R_equivalents 0.0518
_diffrn_reflns_av_sigmaI/netI 0.0603
_diffrn_reflns_limit_h_max 20
_diffrn_reflns_limit_h_min -18
_diffrn_reflns_limit_k_max 10
_diffrn_reflns_limit_k_min -9
_diffrn_reflns_limit_l_max 8
_diffrn_reflns_limit_l_min -8
_diffrn_reflns_number 2958
_diffrn_reflns_theta_full 25.01
_diffrn_reflns_theta_max 25.01
_diffrn_reflns_theta_min 3.62
_diffrn_standards_decay_% 0
_diffrn_standards_interval_count 0
_diffrn_standards_number 0
_exptl_absorpt_coefficient_mu 2.623
_exptl_absorpt_correction_T_max 0.657
_exptl_absorpt_correction_T_min 0.343
_exptl_absorpt_correction_type multi-scan
_exptl_absorpt_process_details '(SADABS; Sheldrick, 1996)'
_exptl_crystal_colour green
_exptl_crystal_density_diffrn 1.890
_exptl_crystal_density_meas ?
_exptl_crystal_density_method .
_exptl_crystal_description prism
_exptl_crystal_F_000 580
_exptl_crystal_size_max 0.32
_exptl_crystal_size_mid 0.24
_exptl_crystal_size_min 0.16
_refine_diff_density_max 0.454
_refine_diff_density_min -0.734
_refine_ls_extinction_method none
_refine_ls_goodness_of_fit_ref 1.052
_refine_ls_hydrogen_treatment constr
_refine_ls_matrix_type full
_refine_ls_number_parameters 69
_refine_ls_number_reflns 904
_refine_ls_number_restraints 0
_refine_ls_restrained_S_all 1.052
_refine_ls_R_factor_all 0.0760
_refine_ls_R_factor_gt 0.0549
_refine_ls_shift/su_max 0.000
_refine_ls_shift/su_mean 0.000
_refine_ls_structure_factor_coef Fsqd
_refine_ls_weighting_details 'calc w = 1/[\s^2^(Fo^2^)+(0.0887P)^2^] where P=(Fo^2^+2Fc^2^)/3'
_refine_ls_weighting_scheme calc
_refine_ls_wR_factor_gt 0.1419
_refine_ls_wR_factor_ref 0.1578
_reflns_number_gt 691
_reflns_number_total 904
_reflns_threshold_expression I>2\s(I)
_cod_data_source_file ob6373.cif
_cod_data_source_block I
_cod_original_sg_symbol_H-M C2/c
_cod_database_code 2203801

loop_
_symmetry_equiv_pos_as_xyz
'x, y, z'
'-x, y, -z+1/2'
'x+1/2, y+1/2, z'
'-x+1/2, y+1/2, -z+1/2'
'-x, -y, -z'
'x, -y, z-1/2'
'-x+1/2, -y+1/2, -z'
'x+1/2, -y+1/2, z-1/2'

loop_
_atom_site_label
_atom_site_fract_x
_atom_site_fract_y
_atom_site_fract_z
_atom_site_U_iso_or_equiv
_atom_site_adp_type
_atom_site_calc_flag
_atom_site_refinement_flags
_atom_site_occupancy
_atom_site_type_symbol
Cu1 0.0000 0.43287(11) 0.2500 0.0453(5) Uani d S 1 Cu
Cl2 -0.08604(10) 0.60623(18) 0.0461(2) 0.0536(6) Uani d . 1 Cl
N1 -0.0739(3) 0.2602(5) 0.1011(7) 0.0394(12) Uani d . 1 N
C6 -0.0424(4) 0.1256(7) 0.1678(9) 0.0397(14) Uani d . 1 C
C5 -0.1495(4) 0.2694(8) -0.0470(10) 0.0520(17) Uani d . 1 C
H5A -0.1712 0.3653 -0.0972 0.062 Uiso calc R 1 H
C4 -0.1972(4) 0.1461(9) -0.1300(10) 0.0598(19) Uani d . 1 C
H4A -0.2514 0.1561 -0.2351 0.072 Uiso calc R 1 H
C3 -0.0869(5) -0.0019(8) 0.0913(10) 0.0532(17) Uani d . 1 C
H3A -0.0635 -0.0968 0.1418 0.064 Uiso calc R 1 H
C2 -0.1656(5) 0.0083(9) -0.0588(11) 0.0608(19) Uani d . 1 C
H2A -0.1977 -0.0793 -0.1126 0.073 Uiso calc R 1 H

loop_
_atom_site_aniso_label
_atom_site_aniso_U_11
_atom_site_aniso_U_22
_atom_site_aniso_U_33
_atom_site_aniso_U_12
_atom_site_aniso_U_13
_atom_site_aniso_U_23
Cu1 0.0339(7) 0.0266(7) 0.0571(8) 0.000 -0.0029(5) 0.000
Cl2 0.0487(10) 0.0334(9) 0.0599(11) 0.0074(7) 0.0000(8) 0.0046(7)
N1 0.030(3) 0.029(3) 0.050(3) 0.0023(19) 0.005(2) -0.001(2)
C6 0.037(3) 0.035(4) 0.044(3) -0.001(3) 0.013(3) 0.001(2)
C5 0.037(4) 0.045(4) 0.063(4) 0.002(3) 0.007(3) 0.001(3)
C4 0.041(4) 0.069(5) 0.056(4) -0.011(4) 0.003(3) -0.022(4)
C3 0.062(4) 0.032(4) 0.060(4) -0.008(3) 0.017(4) -0.009(3)
C2 0.064(5) 0.047(4) 0.070(5) -0.022(4) 0.024(4) -0.018(4)

loop_
_atom_type_symbol
_atom_type_description
_atom_type_scat_dispersion_real
_atom_type_scat_dispersion_imag
_atom_type_scat_source
C C 0.0033 0.0016 'International Tables Vol C Tables 4.2.6.8 and 6.1.1.4'
H H 0.0000 0.0000 'International Tables Vol C Tables 4.2.6.8 and 6.1.1.4'
N N 0.0061 0.0033 'International Tables Vol C Tables 4.2.6.8 and 6.1.1.4'
Cl Cl 0.1484 0.1585 'International Tables Vol C Tables 4.2.6.8 and 6.1.1.4'
Cu Cu 0.3201 1.2651 'International Tables Vol C Tables 4.2.6.8 and 6.1.1.4'

loop_
_geom_angle_atom_site_label_1
_geom_angle_atom_site_label_2
_geom_angle_atom_site_label_3
_geom_angle_site_symmetry_1
_geom_angle_site_symmetry_3
_geom_angle
_geom_angle_publ_flag
N1 Cu1 N1 . 2 80.5(3) yes
N1 Cu1 Cl2 . 2 172.16(14) yes
N1 Cu1 Cl2 2 2 93.4(2) yes
N1 Cu1 Cl2 . . 93.4(2) ?
N1 Cu1 Cl2 2 . 172.16(14) yes
Cl2 Cu1 Cl2 2 . 93.0(2) yes
C5 N1 C6 . . 118.8(5) ?
C5 N1 Cu1 . . 126.7(4) ?
C6 N1 Cu1 . . 114.5(4) ?
N1 C6 C3 . . 121.6(6) ?
N1 C6 C6 . 2 115.2(3) ?
C3 C6 C6 . 2 123.2(4) ?
N1 C5 C4 . . 122.5(6) ?
N1 C5 H5A . . 118.8 ?
C4 C5 H5A . . 118.8 ?
C5 C4 C2 . . 118.7(7) ?
C5 C4 H4A . . 120.7 ?
C2 C4 H4A . . 120.7 ?
C6 C3 C2 . . 119.4(7) ?
C6 C3 H3A . . 120.3 ?
C2 C3 H3A . . 120.3 ?
C4 C2 C3 . . 119.0(6) ?
C4 C2 H2A . . 120.5 ?
C3 C2 H2A . . 120.5 ?
N1 Cu1 Cl2 . 5_565 84.8(3) yes
Cl2 Cu1 Cl2 . 5_565 89.3(4) yes

loop_
_geom_bond_atom_site_label_1
_geom_bond_atom_site_label_2
_geom_bond_site_symmetry_2
_geom_bond_distance
_geom_bond_publ_flag
Cu1 N1 . 2.024(6) yes
Cu1 N1 2 2.024(6) ?
Cu1 Cl2 2 2.254(4) ?
Cu1 Cl2 . 2.254(4) yes
Cu1 Cl2 5_565 3.047(3) yes
N1 C5 . 1.328(8) no
N1 C6 . 1.332(8) no
C6 C3 . 1.365(9) ?
C6 C6 2 1.482(12) ?
C5 C4 . 1.366(10) ?
C5 H5A . 0.9500 ?
C4 C2 . 1.366(11) ?
C4 H4A . 0.9500 ?
C3 C2 . 1.369(9) ?
C3 H3A . 0.9500 ?
C2 H2A . 0.9500 ?
